data_7200478
loop_
_publ_author_name
'Adarsh, N. N.'
'Kumar, D. Krishna'
'Dastidar, Parthasarathi'

_publ_section_title
;
 Metal--organic frameworks derived from bis-pyridyl-bis-amide
 ligands: Effect of positional isomerism of the ligands, hydrogen
 bonding backbone, counter anions on the supramolecular structures
 and selective crystallization of the sulfate anion
;
_journal_coden_ASTM CRECF4
_journal_issue 5
_journal_name_full CrystEngComm
_journal_page_first 796
_journal_page_last 802
_journal_paper_doi 10.1039/b816221b
_journal_volume 11
_journal_year 2009
_chemical_formula_sum 'C36 H28 Cd N10 O10'
_chemical_formula_weight 873.08
_space_group_IT_number 2
_symmetry_cell_setting triclinic
_symmetry_space_group_name_Hall '-P 1'
_symmetry_space_group_name_H-M 'P -1'
_atom_sites_solution_hydrogens geom
_atom_sites_solution_primary direct
_atom_sites_solution_secondary difmap
_audit_creation_method SHELXL-97
_cell_angle_alpha 89.912(7)
_cell_angle_beta 85.131(9)
_cell_angle_gamma 70.814(7)
_cell_formula_units_Z 2
_cell_length_a 9.131(4)
_cell_length_b 11.139(4)
_cell_length_c 20.248(7)
_cell_measurement_temperature 298(2)
_cell_volume 1937.3(13)
_computing_cell_refinement 'BRUKER AXS SMART'
_computing_data_collection 'BRUKER AXS SMART'
_computing_data_reduction 'BRUKER AXS SAINT'
_computing_molecular_graphics 'BRUKER SHELXTL'
_computing_publication_material 'MERCURY 1.4.1'
_computing_structure_refinement 'SHELXL-97 (Sheldrick, 1997)'
_computing_structure_solution 'SHELXS-97 (Sheldrick, 1990)'
_diffrn_ambient_temperature 298(2)
_diffrn_detector_area_resol_mean 3
_diffrn_measured_fraction_theta_full 0.975
_diffrn_measured_fraction_theta_max 0.975
_diffrn_measurement_device_type 'BRUKER SMART CCD AREA DETECTOR'
_diffrn_measurement_method 'PHI-OMEGA SCAN'
_diffrn_radiation_monochromator graphite
_diffrn_radiation_source 'fine-focus sealed tube'
_diffrn_radiation_type MoK\a
_diffrn_radiation_wavelength 0.71073
_diffrn_reflns_av_R_equivalents 0.0536
_diffrn_reflns_av_sigmaI/netI 0.1608
_diffrn_reflns_limit_h_max 11
_diffrn_reflns_limit_h_min -7
_diffrn_reflns_limit_k_max 13
_diffrn_reflns_limit_k_min -11
_diffrn_reflns_limit_l_max 24
_diffrn_reflns_limit_l_min -24
_diffrn_reflns_number 10426
_diffrn_reflns_theta_full 26.00
_diffrn_reflns_theta_max 26.00
_diffrn_reflns_theta_min 1.01
_exptl_absorpt_coefficient_mu 0.633
_exptl_absorpt_correction_T_max 0.9813
_exptl_absorpt_correction_T_min 0.8733
_exptl_absorpt_correction_type multi-scan
_exptl_absorpt_process_details SADABS
_exptl_crystal_colour COLORLESS
_exptl_crystal_density_diffrn 1.497
_exptl_crystal_density_method 'not measured'
_exptl_crystal_description PLATE
_exptl_crystal_F_000 884
_exptl_crystal_size_max 0.22
_exptl_crystal_size_mid 0.14
_exptl_crystal_size_min 0.03
_refine_diff_density_max 1.436
_refine_diff_density_min -0.612
_refine_diff_density_rms 0.128
_refine_ls_extinction_method none
_refine_ls_goodness_of_fit_ref 0.927
_refine_ls_hydrogen_treatment constr
_refine_ls_matrix_type full
_refine_ls_number_parameters 514
_refine_ls_number_reflns 7415
_refine_ls_number_restraints 0
_refine_ls_restrained_S_all 0.927
_refine_ls_R_factor_all 0.1438
_refine_ls_R_factor_gt 0.0768
_refine_ls_shift/su_max 0.000
_refine_ls_shift/su_mean 0.000
_refine_ls_structure_factor_coef Fsqd
_refine_ls_weighting_details 'calc w=1/[\s^2^(Fo^2^)+(0.0870P)^2^+0.5000P] where P=(Fo^2^+2Fc^2^)/3'
_refine_ls_weighting_scheme calc
_refine_ls_wR_factor_gt 0.1659
_refine_ls_wR_factor_ref 0.1956
_reflns_number_gt 3932
_reflns_number_total 7415
_reflns_threshold_expression >2sigma(I)
_cod_data_source_file B816221B.txt
_cod_data_source_block an0312um
_cod_depositor_comments
;
The following automatic conversions were performed:
'_symmetry_cell_setting' value 'TRICLINIC' changed to 'triclinic'
according to '/home/saulius/struct/CIF-dictionaries/cif_core.dic'
dictionary named 'cif_core.dic' version 2.4.1 from
2010-06-29.

'_exptl_absorpt_correction_type' value 'MULTI-SCAN' changed
to 'multi-scan' according to
'/home/saulius/struct/CIF-dictionaries/cif_core.dic' dictionary named
'cif_core.dic' version 2.4.1 from 2010-06-29.

Automatic conversion script
Id: cif_fix_enum 1527 2010-12-29 10:47:43Z saulius 

 Replaced the incorrect bibliographical reference to the original
 publication with a proper one.

 Antanas Vaitkus,
 2019-09-18
;
_cod_original_sg_symbol_H-M P-1
_cod_database_code 7200478

loop_
_symmetry_equiv_pos_as_xyz
'x, y, z'
'-x, -y, -z'

loop_
_atom_site_label
_atom_site_type_symbol
_atom_site_fract_x
_atom_site_fract_y
_atom_site_fract_z
_atom_site_U_iso_or_equiv
_atom_site_adp_type
_atom_site_occupancy
_atom_site_symmetry_multiplicity
_atom_site_calc_flag
_atom_site_refinement_flags
_atom_site_disorder_assembly
_atom_site_disorder_group
Cd1 Cd 0.57148(8) 0.47509(5) 0.22131(3) 0.0420(2) Uani 1 1 d . . .
N1 N 0.4627(9) 0.6018(6) 0.1304(3) 0.0468(18) Uani 1 1 d . . .
C2 C 0.5096(11) 0.6977(8) 0.1104(4) 0.050(2) Uani 1 1 d . . .
H2 H 0.5910 0.7107 0.1307 0.060 Uiso 1 1 calc R . .
C3 C 0.4456(11) 0.7788(8) 0.0617(4) 0.052(2) Uani 1 1 d . . .
H3 H 0.4838 0.8444 0.0499 0.062 Uiso 1 1 calc R . .
C4 C 0.3257(9) 0.7633(7) 0.0303(3) 0.0351(19) Uani 1 1 d . . .
C5 C 0.2815(11) 0.6607(8) 0.0479(4) 0.052(2) Uani 1 1 d . . .
H5 H 0.2071 0.6415 0.0253 0.062 Uiso 1 1 calc R . .
C6 C 0.3470(12) 0.5864(8) 0.0987(4) 0.061(3) Uani 1 1 d . . .
H6 H 0.3088 0.5215 0.1119 0.073 Uiso 1 1 calc R . .
N7 N 0.2511(8) 0.8415(6) -0.0194(3) 0.0416(18) Uani 1 1 d . . .
H7 H 0.2123 0.8064 -0.0480 0.050 Uiso 1 1 calc R . .
C8 C 0.2330(9) 0.9653(7) -0.0275(3) 0.0344(19) Uani 1 1 d . . .
O9 O 0.2934(7) 1.0222(5) 0.0079(3) 0.0490(15) Uani 1 1 d . . .
C10 C 0.1358(10) 1.0339(7) -0.0805(3) 0.039(2) Uani 1 1 d . . .
C11 C 0.1455(12) 1.1498(8) -0.0991(4) 0.058(3) Uani 1 1 d . . .
H11 H 0.2111 1.1835 -0.0785 0.070 Uiso 1 1 calc R . .
C12 C 0.0587(12) 1.2172(8) -0.1483(4) 0.062(3) Uani 1 1 d . . .
H12 H 0.0693 1.2942 -0.1615 0.075 Uiso 1 1 calc R . .
C13 C -0.0435(11) 1.1704(7) -0.1778(4) 0.051(2) Uani 1 1 d . . .
H13 H -0.1012 1.2155 -0.2109 0.061 Uiso 1 1 calc R . .
C14 C -0.0592(9) 1.0557(7) -0.1576(3) 0.0334(18) Uani 1 1 d . . .
C15 C 0.0340(9) 0.9869(7) -0.1100(3) 0.0311(18) Uani 1 1 d . . .
H15 H 0.0275 0.9081 -0.0980 0.037 Uiso 1 1 calc R . .
C16 C -0.1692(9) 1.0086(7) -0.1909(4) 0.0330(18) Uani 1 1 d . . .
O17 O -0.2069(7) 1.0365(5) -0.2455(3) 0.0501(16) Uani 1 1 d . . .
N18 N -0.2248(9) 0.9292(6) -0.1523(3) 0.050(2) Uani 1 1 d . . .
H18 H -0.2038 0.9251 -0.1115 0.060 Uiso 1 1 calc R . .
C19 C -0.3114(10) 0.8540(7) -0.1707(4) 0.038(2) Uani 1 1 d . . .
C20 C -0.3234(10) 0.8241(7) -0.2366(4) 0.044(2) Uani 1 1 d . . .
H20 H -0.2792 0.8592 -0.2713 0.053 Uiso 1 1 calc R . .
C21 C -0.4017(11) 0.7421(8) -0.2489(4) 0.051(2) Uani 1 1 d . . .
H21 H -0.4104 0.7231 -0.2928 0.062 Uiso 1 1 calc R . .
N22 N -0.4666(8) 0.6875(6) -0.2011(3) 0.0442(18) Uani 1 1 d . . .
C23 C -0.4610(10) 0.7213(7) -0.1363(4) 0.039(2) Uani 1 1 d . . .
H23 H -0.5124 0.6895 -0.1026 0.047 Uiso 1 1 calc R . .
C24 C -0.3825(12) 0.7996(8) -0.1202(4) 0.056(3) Uani 1 1 d . . .
H24 H -0.3756 0.8174 -0.0760 0.067 Uiso 1 1 calc R . .
N25 N 0.7441(9) 0.3341(6) 0.2891(3) 0.054(2) Uani 1 1 d . . .
C26 C 0.7924(10) 0.2097(8) 0.2759(4) 0.047(2) Uani 1 1 d . . .
H26 H 0.7546 0.1820 0.2397 0.057 Uiso 1 1 calc R . .
C27 C 0.8934(10) 0.1184(7) 0.3112(4) 0.042(2) Uani 1 1 d . . .
H27 H 0.9198 0.0326 0.2999 0.051 Uiso 1 1 calc R . .
C28 C 0.9548(10) 0.1579(7) 0.3642(4) 0.044(2) Uani 1 1 d . . .
C29 C 0.9083(14) 0.2894(8) 0.3785(5) 0.079(4) Uani 1 1 d . . .
H29 H 0.9507 0.3210 0.4119 0.095 Uiso 1 1 calc R . .
C30 C 0.7989(15) 0.3700(9) 0.3420(5) 0.088(4) Uani 1 1 d . . .
H30 H 0.7603 0.4555 0.3550 0.105 Uiso 1 1 calc R . .
N31 N 1.0661(9) 0.0751(6) 0.4013(3) 0.054(2) Uani 1 1 d . . .
H31 H 1.1279 0.1064 0.4193 0.065 Uiso 1 1 calc R . .
C32 C 1.0866(11) -0.0494(7) 0.4116(4) 0.044(2) Uani 1 1 d . . .
O33 O 1.0098(7) -0.1056(5) 0.3870(3) 0.0514(16) Uani 1 1 d . . .
C34 C 1.2100(10) -0.1167(7) 0.4552(4) 0.042(2) Uani 1 1 d . . .
C35 C 1.2645(12) -0.2474(8) 0.4533(4) 0.058(3) Uani 1 1 d . . .
H35 H 1.2254 -0.2908 0.4239 0.070 Uiso 1 1 calc R . .
C36 C 1.3751(13) -0.3161(8) 0.4934(5) 0.070(3) Uani 1 1 d . . .
H36 H 1.4123 -0.4044 0.4900 0.084 Uiso 1 1 calc R . .
C37 C 1.4299(12) -0.2535(8) 0.5384(4) 0.064(3) Uani 1 1 d . . .
H37 H 1.5058 -0.2996 0.5651 0.076 Uiso 1 1 calc R . .
C38 C 1.3731(10) -0.1215(7) 0.5445(4) 0.043(2) Uani 1 1 d . . .
C39 C 1.2632(10) -0.0537(7) 0.5024(4) 0.045(2) Uani 1 1 d . . .
H39 H 1.2249 0.0346 0.5059 0.053 Uiso 1 1 calc R . .
C40 C 1.4292(11) -0.0542(7) 0.5953(4) 0.043(2) Uani 1 1 d . . .
O41 O 1.5673(7) -0.0972(5) 0.6086(3) 0.0529(16) Uani 1 1 d . . .
N42 N 1.3278(8) 0.0545(6) 0.6207(3) 0.0406(17) Uani 1 1 d . . .
H42 H 1.2337 0.0702 0.6107 0.049 Uiso 1 1 calc R . .
C43 C 1.3511(10) 0.1468(7) 0.6609(4) 0.0353(19) Uani 1 1 d . . .
C44 C 1.4957(10) 0.1466(7) 0.6769(4) 0.040(2) Uani 1 1 d . . .
H44 H 1.5849 0.0789 0.6635 0.048 Uiso 1 1 calc R . .
C45 C 1.5055(11) 0.2477(7) 0.7127(4) 0.052(3) Uani 1 1 d . . .
H45 H 1.6034 0.2457 0.7233 0.063 Uiso 1 1 calc R . .
N46 N 1.3852(9) 0.3472(6) 0.7331(3) 0.0452(19) Uani 1 1 d . . .
C47 C 1.2405(10) 0.3457(7) 0.7214(4) 0.041(2) Uani 1 1 d . . .
H47 H 1.1526 0.4109 0.7388 0.050 Uiso 1 1 calc R . .
C48 C 1.2235(11) 0.2480(8) 0.6838(4) 0.049(2) Uani 1 1 d . . .
H48 H 1.1248 0.2508 0.6740 0.058 Uiso 1 1 calc R . .
O49 O 0.9709(10) 0.3276(8) 0.0772(4) 0.096(3) Uani 1 1 d . . .
N50 N 0.8661(11) 0.3828(7) 0.1192(4) 0.057(2) Uani 1 1 d . . .
O51 O 0.8614(11) 0.4791(7) 0.1507(4) 0.106(3) Uani 1 1 d . . .
O52 O 0.7593(9) 0.3390(6) 0.1289(3) 0.0677(19) Uani 1 1 d . . .
O53A O 0.3892(15) 0.4912(11) 0.3440(6) 0.076(4) Uiso 0.70 1 d P . .
O53B O 0.431(3) 0.5001(19) 0.3192(11) 0.046(6) Uiso 0.30 1 d P . .
N54 N 0.2723(12) 0.5386(8) 0.3153(4) 0.061(2) Uiso 1 1 d . . .
O55A O 0.232(9) 0.505(6) 0.366(3) 0.085(19) Uiso 0.14 1 d P . .
O55B O 0.147(2) 0.543(2) 0.3583(10) 0.055(5) Uiso 0.47 1 d P . .
O55C O 0.146(5) 0.581(4) 0.342(3) 0.053(13) Uiso 0.20 1 d P . .
O55D O 0.148(7) 0.545(7) 0.327(3) 0.08(2) Uiso 0.17 1 d P . .
O56A O 0.198(3) 0.583(2) 0.2650(12) 0.090(8) Uiso 0.35 1 d P . .
O56B O 0.2892(14) 0.5749(10) 0.2583(5) 0.059(3) Uiso 0.65 1 d P . .

loop_
_atom_site_aniso_label
_atom_site_aniso_U_11
_atom_site_aniso_U_22
_atom_site_aniso_U_33
_atom_site_aniso_U_23
_atom_site_aniso_U_13
_atom_site_aniso_U_12
Cd1 0.0659(5) 0.0265(3) 0.0406(3) 0.0051(2) -0.0266(3) -0.0193(3)
N1 0.063(5) 0.039(4) 0.044(4) 0.008(3) -0.017(4) -0.020(4)
C2 0.058(6) 0.058(6) 0.040(5) 0.006(4) -0.015(4) -0.025(5)
C3 0.066(7) 0.057(6) 0.046(5) 0.015(4) -0.026(5) -0.033(5)
C4 0.037(5) 0.035(4) 0.029(4) -0.002(3) -0.002(4) -0.006(4)
C5 0.067(7) 0.045(5) 0.052(5) 0.005(4) -0.027(5) -0.025(5)
C6 0.083(8) 0.049(6) 0.070(6) 0.023(5) -0.043(6) -0.038(5)
N7 0.056(5) 0.042(4) 0.032(3) 0.002(3) -0.025(3) -0.019(4)
C8 0.037(5) 0.037(5) 0.029(4) -0.002(3) 0.000(4) -0.015(4)
O9 0.066(4) 0.049(3) 0.045(3) 0.006(3) -0.024(3) -0.032(3)
C10 0.053(6) 0.042(5) 0.030(4) 0.002(3) -0.014(4) -0.027(4)
C11 0.086(8) 0.053(6) 0.062(6) 0.019(5) -0.037(5) -0.050(6)
C12 0.096(8) 0.047(6) 0.067(6) 0.030(5) -0.032(6) -0.049(6)
C13 0.073(7) 0.037(5) 0.053(5) 0.015(4) -0.035(5) -0.024(5)
C14 0.043(5) 0.027(4) 0.033(4) -0.002(3) 0.000(4) -0.015(4)
C15 0.041(5) 0.024(4) 0.030(4) -0.001(3) -0.003(4) -0.014(4)
C16 0.025(5) 0.042(5) 0.032(4) 0.004(4) -0.001(4) -0.012(4)
O17 0.062(4) 0.052(4) 0.044(3) 0.015(3) -0.030(3) -0.023(3)
N18 0.073(6) 0.055(5) 0.038(4) -0.002(3) -0.021(4) -0.040(4)
C19 0.046(5) 0.034(4) 0.040(4) -0.001(4) -0.017(4) -0.016(4)
C20 0.063(6) 0.041(5) 0.033(4) 0.002(4) -0.013(4) -0.022(5)
C21 0.089(8) 0.048(5) 0.035(5) 0.009(4) -0.021(5) -0.044(5)
N22 0.058(5) 0.033(4) 0.046(4) -0.003(3) -0.021(4) -0.018(4)
C23 0.043(6) 0.040(5) 0.041(4) -0.003(4) -0.006(4) -0.021(4)
C24 0.096(8) 0.049(5) 0.042(5) 0.008(4) -0.031(5) -0.042(6)
N25 0.077(6) 0.031(4) 0.053(4) 0.006(3) -0.035(4) -0.008(4)
C26 0.056(6) 0.045(5) 0.045(5) 0.005(4) -0.016(4) -0.019(5)
C27 0.064(6) 0.029(4) 0.034(4) 0.002(3) -0.011(4) -0.014(4)
C28 0.058(6) 0.039(5) 0.042(5) 0.003(4) -0.018(4) -0.020(4)
C29 0.150(11) 0.044(6) 0.064(6) 0.014(5) -0.070(7) -0.046(7)
C30 0.161(12) 0.035(5) 0.075(7) 0.011(5) -0.074(8) -0.028(6)
N31 0.074(6) 0.041(4) 0.062(5) 0.017(4) -0.047(4) -0.028(4)
C32 0.073(7) 0.035(5) 0.031(4) -0.001(4) -0.016(4) -0.023(5)
O33 0.065(4) 0.038(3) 0.059(4) 0.000(3) -0.031(3) -0.021(3)
C34 0.064(6) 0.027(4) 0.042(4) 0.000(4) -0.018(4) -0.019(4)
C35 0.074(7) 0.036(5) 0.065(6) -0.008(4) -0.022(5) -0.015(5)
C36 0.094(9) 0.026(5) 0.082(7) -0.011(5) -0.036(6) -0.002(5)
C37 0.076(8) 0.047(6) 0.064(6) -0.001(5) -0.034(6) -0.007(5)
C38 0.060(6) 0.024(4) 0.044(5) 0.001(4) -0.023(4) -0.009(4)
C39 0.074(7) 0.024(4) 0.042(5) 0.006(3) -0.021(4) -0.020(4)
C40 0.057(6) 0.025(4) 0.049(5) 0.008(4) -0.030(5) -0.009(4)
O41 0.059(4) 0.040(3) 0.058(4) -0.005(3) -0.024(3) -0.009(3)
N42 0.048(5) 0.029(4) 0.047(4) -0.010(3) -0.016(3) -0.013(3)
C43 0.037(5) 0.034(4) 0.035(4) 0.000(3) -0.007(4) -0.011(4)
C44 0.035(5) 0.037(5) 0.047(5) -0.002(4) -0.003(4) -0.009(4)
C45 0.068(7) 0.033(5) 0.056(5) 0.001(4) -0.037(5) -0.010(5)
N46 0.065(6) 0.031(4) 0.042(4) 0.002(3) -0.021(4) -0.014(4)
C47 0.032(5) 0.041(5) 0.047(5) -0.005(4) -0.004(4) -0.008(4)
C48 0.056(6) 0.050(5) 0.050(5) -0.004(4) -0.022(5) -0.027(5)
O49 0.075(6) 0.112(7) 0.083(5) -0.005(5) 0.017(5) -0.015(5)
N50 0.073(7) 0.046(5) 0.052(5) -0.008(4) -0.011(5) -0.021(5)
O51 0.170(9) 0.068(5) 0.106(6) -0.021(4) -0.041(6) -0.066(6)
O52 0.076(5) 0.068(5) 0.074(4) 0.010(4) -0.021(4) -0.040(4)

loop_
_atom_type_symbol
_atom_type_description
_atom_type_scat_dispersion_real
_atom_type_scat_dispersion_imag
_atom_type_scat_source
C C 0.0033 0.0016 'International Tables Vol C Tables 4.2.6.8 and 6.1.1.4'
Cd Cd -0.8075 1.2024 'International Tables Vol C Tables 4.2.6.8 and 6.1.1.4'
N N 0.0061 0.0033 'International Tables Vol C Tables 4.2.6.8 and 6.1.1.4'
O O 0.0106 0.0060 'International Tables Vol C Tables 4.2.6.8 and 6.1.1.4'
H H 0.0000 0.0000 'International Tables Vol C Tables 4.2.6.8 and 6.1.1.4'

loop_
_geom_angle_atom_site_label_1
_geom_angle_atom_site_label_2
_geom_angle_atom_site_label_3
_geom_angle
_geom_angle_site_symmetry_1
_geom_angle_site_symmetry_3
_geom_angle_publ_flag
O53B Cd1 N46 78.4(6) . 2_766 ?
O53B Cd1 N25 77.1(6) . . ?
N46 Cd1 N25 92.3(2) 2_766 . ?
O53B Cd1 N22 84.9(6) . 2_565 ?
N46 Cd1 N22 162.7(2) 2_766 2_565 ?
N25 Cd1 N22 88.3(2) . 2_565 ?
O53B Cd1 N1 119.4(6) . . ?
N46 Cd1 N1 89.0(2) 2_766 . ?
N25 Cd1 N1 163.3(3) . . ?
N22 Cd1 N1 95.3(2) 2_565 . ?
O53B Cd1 O56B 45.8(6) . . ?
N46 Cd1 O56B 88.4(3) 2_766 . ?
N25 Cd1 O56B 121.4(3) . . ?
N22 Cd1 O56B 76.7(3) 2_565 . ?
N1 Cd1 O56B 75.2(3) . . ?
O53B Cd1 O52 152.5(6) . . ?
N46 Cd1 O52 120.9(2) 2_766 . ?
N25 Cd1 O52 82.4(2) . . ?
N22 Cd1 O52 76.3(2) 2_565 . ?
N1 Cd1 O52 82.7(2) . . ?
O56B Cd1 O52 143.0(3) . . ?
C2 N1 C6 115.3(7) . . ?
C2 N1 Cd1 121.1(5) . . ?
C6 N1 Cd1 123.5(6) . . ?
N1 C2 C3 124.1(8) . . ?
N1 C2 H2 118.0 . . ?
C3 C2 H2 118.0 . . ?
C4 C3 C2 120.1(8) . . ?
C4 C3 H3 120.0 . . ?
C2 C3 H3 120.0 . . ?
C5 C4 C3 116.5(7) . . ?
C5 C4 N7 118.8(7) . . ?
C3 C4 N7 124.7(8) . . ?
C4 C5 C6 120.0(8) . . ?
C4 C5 H5 120.0 . . ?
C6 C5 H5 120.0 . . ?
N1 C6 C5 123.8(9) . . ?
N1 C6 H6 118.1 . . ?
C5 C6 H6 118.1 . . ?
C8 N7 C4 127.4(6) . . ?
C8 N7 H7 116.3 . . ?
C4 N7 H7 116.3 . . ?
O9 C8 N7 121.4(7) . . ?
O9 C8 C10 120.2(7) . . ?
N7 C8 C10 118.4(6) . . ?
C11 C10 C15 119.0(7) . . ?
C11 C10 C8 118.4(7) . . ?
C15 C10 C8 122.7(7) . . ?
C10 C11 C12 120.8(8) . . ?
C10 C11 H11 119.6 . . ?
C12 C11 H11 119.6 . . ?
C13 C12 C11 120.3(8) . . ?
C13 C12 H12 119.9 . . ?
C11 C12 H12 119.9 . . ?
C12 C13 C14 119.5(7) . . ?
C12 C13 H13 120.2 . . ?
C14 C13 H13 120.2 . . ?
C13 C14 C15 119.2(7) . . ?
C13 C14 C16 117.7(7) . . ?
C15 C14 C16 123.0(7) . . ?
C10 C15 C14 121.1(7) . . ?
C10 C15 H15 119.5 . . ?
C14 C15 H15 119.5 . . ?
O17 C16 N18 122.9(7) . . ?
O17 C16 C14 124.3(8) . . ?
N18 C16 C14 112.8(6) . . ?
C16 N18 C19 128.2(6) . . ?
C16 N18 H18 115.9 . . ?
C19 N18 H18 115.9 . . ?
N18 C19 C20 123.4(8) . . ?
N18 C19 C24 118.2(7) . . ?
C20 C19 C24 118.4(7) . . ?
C21 C20 C19 118.4(8) . . ?
C21 C20 H20 120.8 . . ?
C19 C20 H20 120.8 . . ?
N22 C21 C20 123.6(7) . . ?
N22 C21 H21 118.2 . . ?
C20 C21 H21 118.2 . . ?
C21 N22 C23 118.0(7) . . ?
C21 N22 Cd1 123.8(5) . 2_565 ?
C23 N22 Cd1 118.1(5) . 2_565 ?
C24 C23 N22 121.7(8) . . ?
C24 C23 H23 119.1 . . ?
N22 C23 H23 119.1 . . ?
C23 C24 C19 119.8(7) . . ?
C23 C24 H24 120.1 . . ?
C19 C24 H24 120.1 . . ?
C26 N25 C30 115.5(7) . . ?
C26 N25 Cd1 120.1(5) . . ?
C30 N25 Cd1 124.4(6) . . ?
N25 C26 C27 125.5(7) . . ?
N25 C26 H26 117.2 . . ?
C27 C26 H26 117.2 . . ?
C26 C27 C28 118.2(7) . . ?
C26 C27 H27 120.9 . . ?
C28 C27 H27 120.9 . . ?
C27 C28 N31 123.6(7) . . ?
C27 C28 C29 117.5(7) . . ?
N31 C28 C29 118.8(7) . . ?
C30 C29 C28 118.5(8) . . ?
C30 C29 H29 120.8 . . ?
C28 C29 H29 120.8 . . ?
N25 C30 C29 124.5(8) . . ?
N25 C30 H30 117.8 . . ?
C29 C30 H30 117.8 . . ?
C32 N31 C28 126.8(7) . . ?
C32 N31 H31 116.6 . . ?
C28 N31 H31 116.6 . . ?
O33 C32 N31 122.8(7) . . ?
O33 C32 C34 120.5(7) . . ?
N31 C32 C34 116.7(7) . . ?
C35 C34 C39 117.9(7) . . ?
C35 C34 C32 118.8(7) . . ?
C39 C34 C32 123.0(7) . . ?
C34 C35 C36 122.1(8) . . ?
C34 C35 H35 118.9 . . ?
C36 C35 H35 118.9 . . ?
C37 C36 C35 119.6(8) . . ?
C37 C36 H36 120.2 . . ?
C35 C36 H36 120.2 . . ?
C36 C37 C38 120.5(8) . . ?
C36 C37 H37 119.7 . . ?
C38 C37 H37 119.7 . . ?
C37 C38 C39 118.9(7) . . ?
C37 C38 C40 120.2(7) . . ?
C39 C38 C40 120.9(6) . . ?
C34 C39 C38 120.9(7) . . ?
C34 C39 H39 119.6 . . ?
C38 C39 H39 119.6 . . ?
O41 C40 N42 124.0(7) . . ?
O41 C40 C38 119.5(7) . . ?
N42 C40 C38 116.4(7) . . ?
C40 N42 C43 129.7(7) . . ?
C40 N42 H42 115.1 . . ?
C43 N42 H42 115.1 . . ?
C48 C43 C44 117.6(7) . . ?
C48 C43 N42 118.1(7) . . ?
C44 C43 N42 124.2(7) . . ?
C45 C44 C43 119.0(8) . . ?
C45 C44 H44 120.5 . . ?
C43 C44 H44 120.5 . . ?
N46 C45 C44 124.2(8) . . ?
N46 C45 H45 117.9 . . ?
C44 C45 H45 117.9 . . ?
C45 N46 C47 117.7(7) . . ?
C45 N46 Cd1 119.1(6) . 2_766 ?
C47 N46 Cd1 123.0(5) . 2_766 ?
N46 C47 C48 120.6(8) . . ?
N46 C47 H47 119.7 . . ?
C48 C47 H47 119.7 . . ?
C43 C48 C47 120.7(8) . . ?
C43 C48 H48 119.7 . . ?
C47 C48 H48 119.7 . . ?
O49 N50 O52 116.5(8) . . ?
O49 N50 O51 124.0(10) . . ?
O52 N50 O51 119.5(10) . . ?
N50 O52 Cd1 106.8(6) . . ?
O53B O53A N54 90(3) . . ?
O53B O53A O55A 142(4) . . ?
N54 O53A O55A 52(2) . . ?
O53A O53B N54 62(2) . . ?
O53A O53B Cd1 162(3) . . ?
N54 O53B Cd1 114.4(13) . . ?
O55D N54 O55A 60(5) . . ?
O55A N54 O55C 56(4) . . ?
O55D N54 O53A 133(4) . . ?
O55A N54 O53A 73(4) . . ?
O55C N54 O53A 124(3) . . ?
O55D N54 O56B 109(4) . . ?
O55A N54 O56B 168(4) . . ?
O55C N54 O56B 115(3) . . ?
O53A N54 O56B 117.6(13) . . ?
O55D N54 O56A 72(4) . . ?
O55A N54 O56A 131(4) . . ?
O55C N54 O56A 81(3) . . ?
O53A N54 O56A 154.4(18) . . ?
O53A N54 O55B 107.6(13) . . ?
O56B N54 O55B 134.7(15) . . ?
O56A N54 O55B 97.8(18) . . ?
O55D N54 O53B 159(4) . . ?
O55A N54 O53B 101(4) . . ?
O55C N54 O53B 149(3) . . ?
O56B N54 O53B 90.4(13) . . ?
O56A N54 O53B 127.4(19) . . ?
O55B N54 O53B 134.7(16) . . ?
O55B O55A N54 87(6) . . ?
O55C O55A N54 63(4) . . ?
O55D O55A N54 58(5) . . ?
O55B O55A O53A 141(8) . . ?
O55C O55A O53A 114(6) . . ?
O55D O55A O53A 113(6) . . ?
N54 O55A O53A 55(3) . . ?
O55C O55B O55D 49(7) . . ?
O55C O55B O55A 111(8) . . ?
O55D O55B O55A 106(8) . . ?
O55C O55B N54 58(6) . . ?
O55D O55B N54 54(6) . . ?
O55A O55B N54 58(5) . . ?
O55B O55C N54 99(7) . . ?
O55A O55C N54 62(5) . . ?
O55B O55C O56A 133(8) . . ?
O55A O55C O56A 111(5) . . ?
N54 O55C O56A 52(3) . . ?
O55B O55D N54 98(7) . . ?
N54 O55D O55A 62(5) . . ?
O55B O55D O56A 152(10) . . ?
N54 O55D O56A 59(4) . . ?
O55A O55D O56A 121(7) . . ?
O56B O56A N54 69(2) . . ?
O56B O56A O55D 117(4) . . ?
N54 O56A O55D 49(3) . . ?
O56B O56A O55C 112(3) . . ?
N54 O56A O55C 46.8(18) . . ?
O56A O56B N54 74(2) . . ?
O56A O56B Cd1 159(2) . . ?
N54 O56B Cd1 105.8(8) . . ?

loop_
_geom_bond_atom_site_label_1
_geom_bond_atom_site_label_2
_geom_bond_distance
_geom_bond_site_symmetry_2
_geom_bond_publ_flag
Cd1 O53B 2.23(2) . ?
Cd1 N46 2.347(6) 2_766 ?
Cd1 N25 2.360(6) . ?
Cd1 N22 2.361(6) 2_565 ?
Cd1 N1 2.397(6) . ?
Cd1 O56B 2.497(12) . ?
Cd1 O52 2.548(7) . ?
N1 C2 1.326(10) . ?
N1 C6 1.340(10) . ?
C2 C3 1.372(11) . ?
C2 H2 0.9300 . ?
C3 C4 1.369(11) . ?
C3 H3 0.9300 . ?
C4 C5 1.368(11) . ?
C4 N7 1.400(9) . ?
C5 C6 1.371(11) . ?
C5 H5 0.9300 . ?
C6 H6 0.9300 . ?
N7 C8 1.346(9) . ?
N7 H7 0.8600 . ?
C8 O9 1.232(8) . ?
C8 C10 1.496(10) . ?
C10 C11 1.373(10) . ?
C10 C15 1.382(10) . ?
C11 C12 1.386(11) . ?
C11 H11 0.9300 . ?
C12 C13 1.383(11) . ?
C12 H12 0.9300 . ?
C13 C14 1.390(10) . ?
C13 H13 0.9300 . ?
C14 C15 1.395(10) . ?
C14 C16 1.484(10) . ?
C15 H15 0.9300 . ?
C16 O17 1.197(8) . ?
C16 N18 1.370(9) . ?
N18 C19 1.397(9) . ?
N18 H18 0.8600 . ?
C19 C20 1.399(9) . ?
C19 C24 1.405(11) . ?
C20 C21 1.367(11) . ?
C20 H20 0.9300 . ?
C21 N22 1.339(10) . ?
C21 H21 0.9300 . ?
N22 C23 1.376(9) . ?
N22 Cd1 2.361(6) 2_565 ?
C23 C24 1.354(11) . ?
C23 H23 0.9300 . ?
C24 H24 0.9300 . ?
N25 C26 1.329(10) . ?
N25 C30 1.335(10) . ?
C26 C27 1.375(10) . ?
C26 H26 0.9300 . ?
C27 C28 1.387(10) . ?
C27 H27 0.9300 . ?
C28 N31 1.399(9) . ?
C28 C29 1.408(11) . ?
C29 C30 1.372(12) . ?
C29 H29 0.9300 . ?
C30 H30 0.9300 . ?
N31 C32 1.355(9) . ?
N31 H31 0.8600 . ?
C32 O33 1.217(9) . ?
C32 C34 1.491(11) . ?
C34 C35 1.375(10) . ?
C34 C39 1.394(10) . ?
C35 C36 1.376(12) . ?
C35 H35 0.9300 . ?
C36 C37 1.370(11) . ?
C36 H36 0.9300 . ?
C37 C38 1.391(11) . ?
C37 H37 0.9300 . ?
C38 C39 1.396(10) . ?
C38 C40 1.492(10) . ?
C39 H39 0.9300 . ?
C40 O41 1.246(9) . ?
C40 N42 1.331(9) . ?
N42 C43 1.395(9) . ?
N42 H42 0.8600 . ?
C43 C48 1.374(11) . ?
C43 C44 1.385(11) . ?
C44 C45 1.372(10) . ?
C44 H44 0.9300 . ?
C45 N46 1.315(10) . ?
C45 H45 0.9300 . ?
N46 C47 1.368(10) . ?
N46 Cd1 2.347(6) 2_766 ?
C47 C48 1.386(10) . ?
C47 H47 0.9300 . ?
C48 H48 0.9300 . ?
O49 N50 1.222(10) . ?
N50 O52 1.228(10) . ?
N50 O51 1.235(9) . ?
O53A O53B 0.63(2) . ?
O53A N54 1.221(14) . ?
O53A O55A 1.43(7) . ?
O53B N54 1.38(2) . ?
N54 O55D 1.12(6) . ?
N54 O55A 1.16(6) . ?
N54 O55C 1.18(5) . ?
N54 O56B 1.235(12) . ?
N54 O56A 1.28(2) . ?
N54 O55B 1.37(2) . ?
O55A O55B 0.78(6) . ?
O55A O55C 1.09(8) . ?
O55A O55D 1.14(9) . ?
O55B O55C 0.53(5) . ?
O55B O55D 0.64(7) . ?
O55C O56A 1.59(7) . ?
O55D O56A 1.41(7) . ?
O56A O56B 0.80(3) . ?

loop_
_geom_hbond_atom_site_label_D
_geom_hbond_atom_site_label_H
_geom_hbond_atom_site_label_A
_geom_hbond_distance_DH
_geom_hbond_distance_HA
_geom_hbond_distance_DA
_geom_hbond_angle_DHA
_geom_hbond_site_symmetry_A
N7 H7 O52 0.86 2.24 3.024(9) 150.7 2_665
N18 H18 O9 0.86 2.19 2.949(9) 146.4 2_575
N42 H42 O33 0.86 2.12 2.962(9) 165.1 2_756
C24 H24 O9 0.93 2.59 3.340(9) 137.9 2_575
C45 H45 O17 0.93 2.52 3.075(10) 118.4 1_746
